data_4314846
loop_
_publ_author_name
'Saira Naeem'
'Lionel Delaude'
'Andrew J. P. White'
'James D. E. T. Wilton-Ely'

_publ_section_title
;
 The Use of Imidazolium-2-dithiocarboxylates in the Formation of Gold(I)
 Complexes and Gold Nanoparticles
;
_journal_issue 4
_journal_name_full 'Inorganic Chemistry'
_journal_page_first 1784
_journal_page_last 1793
_journal_paper_doi 10.1021/ic9021504
_journal_volume 49
_journal_year 2010
_chemical_formula_moiety 'C37 H52 Au N4 S2, F6 P'
_chemical_formula_sum 'C37 H52 Au F6 N4 P S2'
_chemical_formula_weight 958.88
_chemical_name_systematic ?
_space_group_IT_number 14
_symmetry_cell_setting monoclinic
_symmetry_space_group_name_Hall '-P 2yn'
_symmetry_space_group_name_H-M 'P 1 21/n 1'
_atom_sites_solution_hydrogens geom
_atom_sites_solution_primary direct
_atom_sites_solution_secondary difmap
_audit_creation_method SHELXL-97
_cell_angle_alpha 90.00
_cell_angle_beta 100.4298(5)
_cell_angle_gamma 90.00
_cell_formula_units_Z 4
_cell_length_a 13.39748(6)
_cell_length_b 13.32238(6)
_cell_length_c 23.37032(12)
_cell_measurement_reflns_used 24986
_cell_measurement_temperature 173(2)
_cell_measurement_theta_max 72.3527
_cell_measurement_theta_min 1.9203
_cell_volume 4102.36(3)
_computing_cell_refinement 'CrysAlis RED, Oxford Diffraction Ltd'
_computing_data_collection 'CrysAlis CCD, Oxford Diffraction Ltd'
_computing_data_reduction 'CrysAlis RED, Oxford Diffraction Ltd'
_computing_molecular_graphics 'Bruker SHELXTL'
_computing_publication_material 'Bruker SHELXTL'
_computing_structure_refinement 'SHELXL-97 (Sheldrick, 1997)'
_computing_structure_solution 'SHELXS-97 (Sheldrick, 1990)'
_diffrn_ambient_temperature 173(2)
_diffrn_detector_area_resol_mean 8.2556
_diffrn_measured_fraction_theta_full 0.993
_diffrn_measured_fraction_theta_max 0.993
_diffrn_measurement_device_type 'OD Xcalibur PX Ultra'
_diffrn_measurement_method 'omega scans'
_diffrn_radiation_monochromator graphite
_diffrn_radiation_source 'Enhance Ultra (Cu) X-ray Source'
_diffrn_radiation_type CuK\a
_diffrn_radiation_wavelength 1.54184
_diffrn_reflns_av_R_equivalents 0.0258
_diffrn_reflns_av_sigmaI/netI 0.0189
_diffrn_reflns_limit_h_max 15
_diffrn_reflns_limit_h_min -16
_diffrn_reflns_limit_k_max 11
_diffrn_reflns_limit_k_min -16
_diffrn_reflns_limit_l_max 28
_diffrn_reflns_limit_l_min -28
_diffrn_reflns_number 36116
_diffrn_reflns_theta_full 72.46
_diffrn_reflns_theta_max 72.46
_diffrn_reflns_theta_min 3.55
_diffrn_standards_number 0
_exptl_absorpt_coefficient_mu 8.557
_exptl_absorpt_correction_T_max 0.632
_exptl_absorpt_correction_T_min 0.357
_exptl_absorpt_correction_type analytical
_exptl_absorpt_process_details
; 
CrysAlisPro, Oxford Diffraction Ltd., 
Version 1.171.33.41 (release 06-05-2009 CrysAlis171 .NET) 
(compiled May  6 2009,17:20:42) 
Analytical numeric absorption correction using a multifaceted crystal 
model based on expressions derived by R.C. Clark & J.S. Reid. 
(Clark, R. C. & Reid, J. S. (1995). Acta Cryst. A51, 887-897) 
;
_exptl_crystal_colour 'Light/dark purple dichroic'
_exptl_crystal_density_diffrn 1.553
_exptl_crystal_density_method 'not measured'
_exptl_crystal_description 'tablular needles'
_exptl_crystal_F_000 1928
_exptl_crystal_size_max 0.18
_exptl_crystal_size_mid 0.16
_exptl_crystal_size_min 0.06
_refine_diff_density_max 0.825
_refine_diff_density_min -0.593
_refine_diff_density_rms 0.081
_refine_ls_extinction_method none
_refine_ls_goodness_of_fit_ref 1.103
_refine_ls_hydrogen_treatment constr
_refine_ls_matrix_type full
_refine_ls_number_parameters 519
_refine_ls_number_reflns 8078
_refine_ls_number_restraints 1314
_refine_ls_restrained_S_all 1.083
_refine_ls_R_factor_all 0.0333
_refine_ls_R_factor_gt 0.0295
_refine_ls_shift/su_max 0.005
_refine_ls_shift/su_mean 0.000
_refine_ls_structure_factor_coef Fsqd
_refine_ls_weighting_details 'calc w=1/[\s^2^(Fo^2^)+(0.0431P)^2^+4.1472P] where P=(Fo^2^+2Fc^2^)/3'
_refine_ls_weighting_scheme calc
_refine_ls_wR_factor_gt 0.0772
_refine_ls_wR_factor_ref 0.0797
_reflns_number_gt 7316
_reflns_number_total 8078
_reflns_threshold_expression >2sigma(I)
_cod_data_source_file ic9021504_si_002_3.cif
_cod_data_source_block 7
_cod_depositor_comments
;
The following automatic conversions were performed:

'_symmetry_cell_setting' value 'Monoclinic' changed to 'monoclinic'
according to the built-in table from CIF Core dictionary named
'cif_core.dic' version 2.4.1 from 2010-06-29.

Automatic conversion script
Id: cif_fix_values 1646 2011-03-28 12:23:43Z adriana 
;
_cod_database_code 4314846

loop_
_symmetry_equiv_pos_as_xyz
'x, y, z'
'-x+1/2, y+1/2, -z+1/2'
'-x, -y, -z'
'x-1/2, -y-1/2, z-1/2'

loop_
_atom_site_label
_atom_site_type_symbol
_atom_site_fract_x
_atom_site_fract_y
_atom_site_fract_z
_atom_site_U_iso_or_equiv
_atom_site_adp_type
_atom_site_occupancy
_atom_site_symmetry_multiplicity
_atom_site_calc_flag
_atom_site_refinement_flags
_atom_site_disorder_assembly
_atom_site_disorder_group
Au Au 0.277221(9) 0.650709(9) 0.575882(6) 0.03582(6) Uani 1 1 d . . .
S1 S 0.37954(6) 0.54418(6) 0.53445(4) 0.04312(18) Uani 1 1 d . . .
C2 C 0.3774(2) 0.4310(2) 0.56787(15) 0.0405(7) Uani 1 1 d . . .
S3 S 0.31109(7) 0.39356(7) 0.61637(4) 0.0516(2) Uani 1 1 d . . .
C4 C 0.4464(3) 0.3548(2) 0.54872(16) 0.0405(7) Uani 1 1 d . . .
N5 N 0.4275(2) 0.3040(2) 0.49863(14) 0.0441(6) Uani 1 1 d . . .
C6 C 0.5056(3) 0.2363(3) 0.49818(19) 0.0503(8) Uani 1 1 d . . .
H6A H 0.5117 0.1905 0.4678 0.060 Uiso 1 1 calc R . .
C7 C 0.5710(3) 0.2470(3) 0.54839(18) 0.0502(8) Uani 1 1 d . . .
H7A H 0.6321 0.2103 0.5600 0.060 Uiso 1 1 calc R . .
N8 N 0.5339(2) 0.3209(2) 0.58024(14) 0.0449(6) Uani 1 1 d . . .
C9 C 0.3374(3) 0.3153(3) 0.45132(18) 0.0497(8) Uani 1 1 d . . .
H9A H 0.2997 0.3763 0.4603 0.060 Uiso 1 1 calc R . .
C10 C 0.3699(4) 0.3332(5) 0.3942(2) 0.0773(14) Uani 1 1 d . . .
H10A H 0.4146 0.3919 0.3973 0.116 Uiso 1 1 calc R . .
H10B H 0.3099 0.3452 0.3641 0.116 Uiso 1 1 calc R . .
H10C H 0.4063 0.2741 0.3837 0.116 Uiso 1 1 calc R . .
C11 C 0.2675(4) 0.2262(4) 0.4517(3) 0.0771(14) Uani 1 1 d . . .
H11A H 0.2500 0.2192 0.4905 0.116 Uiso 1 1 calc R . .
H11B H 0.3018 0.1652 0.4421 0.116 Uiso 1 1 calc R . .
H11C H 0.2055 0.2367 0.4229 0.116 Uiso 1 1 calc R . .
C12 C 0.5830(3) 0.3584(3) 0.63869(18) 0.0504(9) Uani 1 1 d . . .
H12A H 0.5474 0.4211 0.6473 0.061 Uiso 1 1 calc R . .
C13 C 0.5729(4) 0.2814(4) 0.6845(2) 0.0691(12) Uani 1 1 d . . .
H13A H 0.5009 0.2677 0.6840 0.104 Uiso 1 1 calc R . .
H13B H 0.6041 0.3072 0.7229 0.104 Uiso 1 1 calc R . .
H13C H 0.6072 0.2194 0.6765 0.104 Uiso 1 1 calc R . .
C14 C 0.6937(3) 0.3839(4) 0.6378(2) 0.0653(11) Uani 1 1 d . . .
H14A H 0.6970 0.4342 0.6076 0.098 Uiso 1 1 calc R . .
H14B H 0.7297 0.3231 0.6294 0.098 Uiso 1 1 calc R . .
H14C H 0.7256 0.4108 0.6757 0.098 Uiso 1 1 calc R . .
C21 C 0.1954(2) 0.7514(2) 0.61310(14) 0.0369(6) Uani 1 1 d . . .
N22 N 0.2344(2) 0.8248(2) 0.65013(13) 0.0424(6) Uani 1 1 d . . .
C23 C 0.1573(3) 0.8773(3) 0.66840(19) 0.0538(9) Uani 1 1 d . . .
H23A H 0.1651 0.9321 0.6948 0.065 Uiso 1 1 calc R . .
C24 C 0.0688(3) 0.8366(3) 0.64198(19) 0.0497(8) Uani 1 1 d . . .
H24A H 0.0024 0.8572 0.6458 0.060 Uiso 1 1 calc R . .
N25 N 0.0944(2) 0.7588(2) 0.60824(12) 0.0382(6) Uani 1 1 d . . .
C26 C 0.3420(3) 0.8402(3) 0.66887(17) 0.0458(8) Uani 1 1 d . . .
C27 C 0.3877(3) 0.9197(3) 0.64433(19) 0.0515(9) Uani 1 1 d . . .
C28 C 0.4929(3) 0.9297(3) 0.6620(2) 0.0629(11) Uani 1 1 d . . .
H28A H 0.5276 0.9823 0.6464 0.075 Uiso 1 1 calc R . .
C29 C 0.5470(3) 0.8637(4) 0.7018(2) 0.0644(12) Uani 1 1 d . . .
H29A H 0.6185 0.8709 0.7125 0.077 Uiso 1 1 calc R . .
C30 C 0.4987(3) 0.7882(4) 0.7261(2) 0.0620(11) Uani 1 1 d . . .
H30A H 0.5372 0.7444 0.7537 0.074 Uiso 1 1 calc R . .
C31 C 0.3943(3) 0.7748(3) 0.71069(18) 0.0532(9) Uani 1 1 d . . .
C32 C 0.3272(3) 0.9911(3) 0.6003(2) 0.0584(10) Uani 1 1 d . . .
H32A H 0.2552 0.9880 0.6062 0.070 Uiso 1 1 calc R . .
C33 C 0.3278(5) 0.9572(4) 0.5379(2) 0.0795(14) Uani 1 1 d . . .
H33A H 0.2879 1.0043 0.5107 0.119 Uiso 1 1 calc R . .
H33B H 0.2981 0.8900 0.5319 0.119 Uiso 1 1 calc R . .
H33C H 0.3978 0.9556 0.5310 0.119 Uiso 1 1 calc R . .
C34 C 0.3612(4) 1.0996(3) 0.6100(3) 0.0778(14) Uani 1 1 d . . .
H34A H 0.3597 1.1188 0.6503 0.117 Uiso 1 1 calc R . .
H34B H 0.3155 1.1433 0.5835 0.117 Uiso 1 1 calc R . .
H34C H 0.4305 1.1067 0.6025 0.117 Uiso 1 1 calc R . .
C35 C 0.3423(4) 0.6915(4) 0.7377(2) 0.0723(13) Uani 1 1 d . . .
H35A H 0.2684 0.6936 0.7205 0.087 Uiso 1 1 calc R . .
C36 C 0.3833(7) 0.5884(5) 0.7248(3) 0.108(2) Uani 1 1 d U . .
H36A H 0.3749 0.5790 0.6826 0.163 Uiso 1 1 calc R . .
H36B H 0.3458 0.5360 0.7414 0.163 Uiso 1 1 calc R . .
H36C H 0.4555 0.5841 0.7421 0.163 Uiso 1 1 calc R . .
C37 C 0.3536(6) 0.7056(6) 0.8035(3) 0.108(2) Uani 1 1 d . . .
H37A H 0.3267 0.7714 0.8117 0.162 Uiso 1 1 calc R . .
H37B H 0.4256 0.7016 0.8213 0.162 Uiso 1 1 calc R . .
H37C H 0.3159 0.6528 0.8195 0.162 Uiso 1 1 calc R . .
C38 C 0.0227(2) 0.6923(3) 0.57343(16) 0.0410(7) Uani 1 1 d . . .
C39 C -0.0144(3) 0.6116(3) 0.60168(17) 0.0451(8) Uani 1 1 d . . .
C40 C -0.0820(3) 0.5472(3) 0.56648(18) 0.0502(8) Uani 1 1 d . . .
H40A H -0.1100 0.4916 0.5836 0.060 Uiso 1 1 calc R . .
C41 C -0.1086(3) 0.5631(3) 0.50757(19) 0.0545(9) Uani 1 1 d . . .
H41A H -0.1536 0.5176 0.4845 0.065 Uiso 1 1 calc R . .
C42 C -0.0711(3) 0.6439(3) 0.48143(19) 0.0533(9) Uani 1 1 d . . .
H42A H -0.0908 0.6538 0.4407 0.064 Uiso 1 1 calc R . .
C43 C -0.0041(3) 0.7116(3) 0.51433(16) 0.0467(8) Uani 1 1 d . . .
C44 C 0.0152(3) 0.5926(3) 0.66633(18) 0.0519(9) Uani 1 1 d . . .
H44A H 0.0627 0.6475 0.6830 0.062 Uiso 1 1 calc R . .
C45 C 0.0728(5) 0.4931(4) 0.6780(2) 0.0804(15) Uani 1 1 d . . .
H45A H 0.1311 0.4931 0.6580 0.121 Uiso 1 1 calc R . .
H45B H 0.0275 0.4373 0.6635 0.121 Uiso 1 1 calc R . .
H45C H 0.0967 0.4851 0.7199 0.121 Uiso 1 1 calc R . .
C46 C -0.0752(4) 0.5966(4) 0.6966(2) 0.0703(12) Uani 1 1 d . . .
H46A H -0.1104 0.6608 0.6880 0.105 Uiso 1 1 calc R . .
H46B H -0.0521 0.5903 0.7387 0.105 Uiso 1 1 calc R . .
H46C H -0.1216 0.5414 0.6827 0.105 Uiso 1 1 calc R . .
C47 C 0.0376(3) 0.7999(3) 0.48490(18) 0.0551(9) Uani 1 1 d . . .
H47A H 0.0850 0.8373 0.5155 0.066 Uiso 1 1 calc R . .
C48 C 0.0991(4) 0.7636(4) 0.4398(2) 0.0749(13) Uani 1 1 d . . .
H48A H 0.1524 0.7176 0.4584 0.112 Uiso 1 1 calc R . .
H48B H 0.1302 0.8213 0.4239 0.112 Uiso 1 1 calc R . .
H48C H 0.0542 0.7286 0.4084 0.112 Uiso 1 1 calc R . .
C49 C -0.0469(4) 0.8721(4) 0.4590(2) 0.0722(13) Uani 1 1 d . . .
H49A H -0.0837 0.8940 0.4894 0.108 Uiso 1 1 calc R . .
H49B H -0.0939 0.8381 0.4280 0.108 Uiso 1 1 calc R . .
H49C H -0.0175 0.9306 0.4428 0.108 Uiso 1 1 calc R . .
P1 P 0.6939(4) 0.5143(4) 0.8280(3) 0.0638(15) Uani 0.551(4) 1 d PDU A 1
F1 F 0.6525(8) 0.6246(5) 0.8216(4) 0.102(3) Uani 0.551(4) 1 d PDU A 1
F2 F 0.5972(6) 0.4771(7) 0.7839(4) 0.145(3) Uani 0.551(4) 1 d PDU A 1
F3 F 0.6347(6) 0.4935(5) 0.8799(4) 0.101(2) Uani 0.551(4) 1 d PDU A 1
F4 F 0.7873(5) 0.5496(7) 0.8731(3) 0.110(2) Uani 0.551(4) 1 d PDU A 1
F5 F 0.7539(8) 0.5286(6) 0.7765(3) 0.112(3) Uani 0.551(4) 1 d PDU A 1
F6 F 0.7338(7) 0.4023(5) 0.8339(4) 0.113(3) Uani 0.551(4) 1 d PDU A 1
P1' P 0.6906(8) 0.5284(8) 0.8212(4) 0.066(3) Uiso 0.307(6) 1 d PDU B 2
F1' F 0.6761(11) 0.6455(8) 0.8223(7) 0.088(4) Uiso 0.307(6) 1 d PDU B 2
F2' F 0.6315(8) 0.5236(9) 0.7565(4) 0.095(3) Uiso 0.307(6) 1 d PDU B 2
F3' F 0.5865(8) 0.5168(9) 0.8434(5) 0.095(3) Uiso 0.307(6) 1 d PDU B 2
F4' F 0.7471(10) 0.5313(11) 0.8862(5) 0.113(5) Uiso 0.307(6) 1 d PDU B 2
F5' F 0.7926(8) 0.5425(11) 0.7997(5) 0.096(4) Uiso 0.307(6) 1 d PDU B 2
F6' F 0.7004(11) 0.4101(8) 0.8197(6) 0.098(5) Uiso 0.307(6) 1 d PDU B 2
P1" P 0.6988(12) 0.5099(11) 0.8444(6) 0.071(6) Uiso 0.142(5) 1 d PDU C 3
F1" F 0.7348(18) 0.6202(13) 0.8604(10) 0.108(7) Uiso 0.142(5) 1 d PDU C 3
F2" F 0.5909(14) 0.5499(18) 0.8154(10) 0.122(7) Uiso 0.142(5) 1 d PDU C 3
F3" F 0.6618(17) 0.4998(17) 0.9041(7) 0.086(7) Uiso 0.142(5) 1 d PDU C 3
F4" F 0.8057(13) 0.4684(18) 0.8739(10) 0.113(7) Uiso 0.142(5) 1 d PDU C 3
F5" F 0.736(2) 0.519(2) 0.7845(8) 0.136(9) Uiso 0.142(5) 1 d PDU C 3
F6" F 0.6619(18) 0.3995(12) 0.8281(10) 0.094(6) Uiso 0.142(5) 1 d PDU C 3

loop_
_atom_site_aniso_label
_atom_site_aniso_U_11
_atom_site_aniso_U_22
_atom_site_aniso_U_33
_atom_site_aniso_U_23
_atom_site_aniso_U_13
_atom_site_aniso_U_12
Au 0.03356(8) 0.02957(8) 0.04261(9) -0.00249(5) 0.00227(5) -0.00161(4)
S1 0.0418(4) 0.0354(4) 0.0542(5) -0.0002(3) 0.0143(3) 0.0016(3)
C2 0.0376(16) 0.0376(16) 0.0447(17) -0.0067(13) 0.0030(13) 0.0003(13)
S3 0.0533(5) 0.0438(5) 0.0614(5) 0.0022(4) 0.0203(4) 0.0012(4)
C4 0.0376(16) 0.0326(16) 0.0513(19) 0.0003(13) 0.0076(14) -0.0007(12)
N5 0.0404(14) 0.0387(15) 0.0529(17) -0.0053(12) 0.0081(12) 0.0016(12)
C6 0.0461(18) 0.0411(18) 0.066(2) -0.0076(16) 0.0162(17) 0.0072(15)
C7 0.0449(18) 0.0424(18) 0.064(2) -0.0018(16) 0.0118(16) 0.0061(15)
N8 0.0433(15) 0.0378(14) 0.0532(17) -0.0005(13) 0.0078(13) 0.0031(12)
C9 0.0444(18) 0.0445(18) 0.058(2) -0.0130(16) 0.0026(16) 0.0011(15)
C10 0.065(3) 0.109(4) 0.056(3) 0.000(3) 0.005(2) 0.005(3)
C11 0.059(3) 0.061(3) 0.103(4) 0.001(3) -0.010(3) -0.015(2)
C12 0.047(2) 0.047(2) 0.055(2) -0.0008(16) 0.0007(16) 0.0000(15)
C13 0.075(3) 0.067(3) 0.062(3) 0.009(2) 0.001(2) -0.010(2)
C14 0.045(2) 0.073(3) 0.074(3) -0.003(2) 0.0010(19) -0.008(2)
C21 0.0400(16) 0.0295(14) 0.0383(15) -0.0020(12) -0.0004(12) -0.0033(12)
N22 0.0384(14) 0.0355(13) 0.0511(16) -0.0093(12) 0.0022(12) -0.0054(11)
C23 0.053(2) 0.0435(19) 0.066(2) -0.0188(18) 0.0127(18) -0.0054(16)
C24 0.0441(19) 0.0418(18) 0.064(2) -0.0107(16) 0.0122(17) 0.0000(14)
N25 0.0333(13) 0.0338(13) 0.0463(15) -0.0033(11) 0.0042(11) 0.0001(10)
C26 0.0429(18) 0.0396(18) 0.052(2) -0.0115(14) 0.0022(15) -0.0072(14)
C27 0.0486(19) 0.0405(18) 0.065(2) -0.0137(16) 0.0080(17) -0.0090(15)
C28 0.051(2) 0.057(2) 0.081(3) -0.014(2) 0.011(2) -0.0182(19)
C29 0.043(2) 0.073(3) 0.075(3) -0.023(2) 0.003(2) -0.0064(19)
C30 0.054(2) 0.063(2) 0.062(2) -0.012(2) -0.0077(19) 0.0010(19)
C31 0.051(2) 0.049(2) 0.055(2) -0.0132(17) -0.0040(16) -0.0070(16)
C32 0.058(2) 0.045(2) 0.074(3) -0.0035(18) 0.016(2) -0.0048(17)
C33 0.110(4) 0.059(3) 0.068(3) 0.000(2) 0.013(3) 0.021(3)
C34 0.085(3) 0.042(2) 0.109(4) -0.003(2) 0.023(3) -0.004(2)
C35 0.081(3) 0.070(3) 0.056(2) 0.013(2) -0.014(2) -0.019(2)
C36 0.175(7) 0.066(3) 0.074(4) 0.011(3) -0.007(4) -0.016(4)
C37 0.121(5) 0.128(6) 0.077(4) 0.001(4) 0.023(4) -0.034(5)
C38 0.0334(15) 0.0374(16) 0.0499(18) -0.0033(14) 0.0010(13) -0.0028(13)
C39 0.0356(16) 0.0416(18) 0.056(2) -0.0003(15) 0.0033(14) -0.0018(14)
C40 0.0392(17) 0.0431(18) 0.067(2) -0.0050(17) 0.0072(16) -0.0090(15)
C41 0.0396(17) 0.055(2) 0.066(2) -0.0182(18) 0.0016(16) -0.0099(16)
C42 0.0392(18) 0.066(2) 0.051(2) -0.0071(17) -0.0022(16) -0.0035(16)
C43 0.0355(16) 0.051(2) 0.051(2) -0.0015(16) 0.0001(14) -0.0006(14)
C44 0.051(2) 0.0462(19) 0.056(2) 0.0044(16) 0.0049(17) -0.0040(16)
C45 0.085(3) 0.086(4) 0.072(3) 0.026(3) 0.018(3) 0.032(3)
C46 0.065(3) 0.084(3) 0.063(3) -0.002(2) 0.014(2) 0.007(2)
C47 0.053(2) 0.059(2) 0.050(2) 0.0107(17) 0.0003(16) -0.0049(18)
C48 0.071(3) 0.090(4) 0.066(3) 0.023(3) 0.018(2) 0.002(3)
C49 0.071(3) 0.069(3) 0.072(3) 0.014(2) 0.001(2) 0.003(2)
P1 0.064(2) 0.055(2) 0.078(3) -0.005(2) 0.0293(19) 0.0064(13)
F1 0.127(6) 0.075(4) 0.103(5) -0.011(4) 0.015(4) 0.050(5)
F2 0.122(6) 0.139(6) 0.159(7) -0.055(6) -0.014(5) -0.014(5)
F3 0.108(5) 0.090(4) 0.122(6) -0.014(4) 0.069(5) -0.018(4)
F4 0.069(4) 0.147(6) 0.104(5) 0.003(4) -0.008(3) -0.025(4)
F5 0.155(7) 0.103(5) 0.095(5) 0.010(4) 0.073(5) 0.028(5)
F6 0.142(7) 0.066(4) 0.146(6) 0.017(4) 0.065(6) 0.036(4)

loop_
_atom_type_symbol
_atom_type_description
_atom_type_scat_dispersion_real
_atom_type_scat_dispersion_imag
_atom_type_scat_source
C C 0.0181 0.0091 'International Tables Vol C Tables 4.2.6.8 and 6.1.1.4'
H H 0.0000 0.0000 'International Tables Vol C Tables 4.2.6.8 and 6.1.1.4'
N N 0.0311 0.0180 'International Tables Vol C Tables 4.2.6.8 and 6.1.1.4'
F F 0.0727 0.0534 'International Tables Vol C Tables 4.2.6.8 and 6.1.1.4'
P P 0.2955 0.4335 'International Tables Vol C Tables 4.2.6.8 and 6.1.1.4'
S S 0.3331 0.5567 'International Tables Vol C Tables 4.2.6.8 and 6.1.1.4'
Au Au -4.4197 7.2980 'International Tables Vol C Tables 4.2.6.8 and 6.1.1.4'

loop_
_geom_angle_atom_site_label_1
_geom_angle_atom_site_label_2
_geom_angle_atom_site_label_3
_geom_angle
_geom_angle_site_symmetry_1
_geom_angle_site_symmetry_3
_geom_angle_publ_flag
C21 Au S1 175.98(9) . . ?
C2 S1 Au 106.99(12) . . ?
C4 C2 S3 116.2(3) . . ?
C4 C2 S1 113.7(3) . . ?
S3 C2 S1 130.1(2) . . ?
N5 C4 N8 108.5(3) . . ?
N5 C4 C2 125.2(3) . . ?
N8 C4 C2 126.1(3) . . ?
C4 N5 C6 108.3(3) . . ?
C4 N5 C9 126.8(3) . . ?
C6 N5 C9 124.9(3) . . ?
C7 C6 N5 107.4(3) . . ?
C6 C7 N8 107.8(3) . . ?
C4 N8 C7 107.9(3) . . ?
C4 N8 C12 125.8(3) . . ?
C7 N8 C12 126.2(3) . . ?
N5 C9 C10 110.6(3) . . ?
N5 C9 C11 109.6(4) . . ?
C10 C9 C11 114.2(4) . . ?
N8 C12 C13 110.0(3) . . ?
N8 C12 C14 109.3(4) . . ?
C13 C12 C14 112.0(4) . . ?
N25 C21 N22 105.6(3) . . ?
N25 C21 Au 129.0(2) . . ?
N22 C21 Au 125.4(2) . . ?
C21 N22 C23 110.0(3) . . ?
C21 N22 C26 123.3(3) . . ?
C23 N22 C26 126.7(3) . . ?
C24 C23 N22 107.5(3) . . ?
C23 C24 N25 105.9(3) . . ?
C21 N25 C24 111.0(3) . . ?
C21 N25 C38 124.1(3) . . ?
C24 N25 C38 124.9(3) . . ?
C27 C26 C31 123.9(4) . . ?
C27 C26 N22 118.1(3) . . ?
C31 C26 N22 118.0(3) . . ?
C26 C27 C28 116.3(4) . . ?
C26 C27 C32 122.1(3) . . ?
C28 C27 C32 121.6(4) . . ?
C29 C28 C27 120.9(4) . . ?
C30 C29 C28 121.0(4) . . ?
C29 C30 C31 120.9(4) . . ?
C30 C31 C26 117.0(4) . . ?
C30 C31 C35 120.3(4) . . ?
C26 C31 C35 122.7(4) . . ?
C34 C32 C27 112.6(4) . . ?
C34 C32 C33 111.8(4) . . ?
C27 C32 C33 111.4(4) . . ?
C31 C35 C37 111.2(4) . . ?
C31 C35 C36 111.6(5) . . ?
C37 C35 C36 109.6(5) . . ?
C43 C38 C39 124.3(3) . . ?
C43 C38 N25 118.2(3) . . ?
C39 C38 N25 117.5(3) . . ?
C38 C39 C40 116.1(3) . . ?
C38 C39 C44 123.3(3) . . ?
C40 C39 C44 120.5(3) . . ?
C41 C40 C39 121.0(4) . . ?
C40 C41 C42 121.1(3) . . ?
C41 C42 C43 120.6(4) . . ?
C38 C43 C42 116.9(4) . . ?
C38 C43 C47 123.0(3) . . ?
C42 C43 C47 120.1(3) . . ?
C46 C44 C39 112.0(3) . . ?
C46 C44 C45 111.6(4) . . ?
C39 C44 C45 110.8(4) . . ?
C43 C47 C49 111.2(4) . . ?
C43 C47 C48 110.8(4) . . ?
C49 C47 C48 112.3(4) . . ?
F4 P1 F1 90.5(5) . . ?
F4 P1 F5 91.3(5) . . ?
F1 P1 F5 91.9(5) . . ?
F4 P1 F2 178.1(6) . . ?
F1 P1 F2 89.8(5) . . ?
F5 P1 F2 90.6(6) . . ?
F4 P1 F6 90.5(5) . . ?
F1 P1 F6 178.9(7) . . ?
F5 P1 F6 88.2(4) . . ?
F2 P1 F6 89.1(5) . . ?
F4 P1 F3 89.3(5) . . ?
F1 P1 F3 91.1(4) . . ?
F5 P1 F3 176.9(5) . . ?
F2 P1 F3 88.8(5) . . ?
F6 P1 F3 88.7(5) . . ?
F5' P1' F4' 90.7(7) . . ?
F5' P1' F1' 90.2(7) . . ?
F4' P1' F1' 89.9(7) . . ?
F5' P1' F2' 90.8(7) . . ?
F4' P1' F2' 178.4(9) . . ?
F1' P1' F2' 90.9(7) . . ?
F5' P1' F3' 178.7(8) . . ?
F4' P1' F3' 89.1(7) . . ?
F1' P1' F3' 88.5(7) . . ?
F2' P1' F3' 89.5(6) . . ?
F5' P1' F6' 91.8(7) . . ?
F4' P1' F6' 91.1(7) . . ?
F1' P1' F6' 177.7(9) . . ?
F2' P1' F6' 88.1(7) . . ?
F3' P1' F6' 89.5(7) . . ?
F3" P1" F1" 90.1(8) . . ?
F3" P1" F4" 89.4(8) . . ?
F1" P1" F4" 90.5(8) . . ?
F3" P1" F5" 179.4(10) . . ?
F1" P1" F5" 90.4(8) . . ?
F4" P1" F5" 90.4(8) . . ?
F3" P1" F2" 89.9(8) . . ?
F1" P1" F2" 90.2(8) . . ?
F4" P1" F2" 179.0(10) . . ?
F5" P1" F2" 90.3(8) . . ?
F3" P1" F6" 89.9(8) . . ?
F1" P1" F6" 179.5(11) . . ?
F4" P1" F6" 90.0(8) . . ?
F5" P1" F6" 89.5(8) . . ?
F2" P1" F6" 89.3(8) . . ?

loop_
_geom_bond_atom_site_label_1
_geom_bond_atom_site_label_2
_geom_bond_distance
_geom_bond_site_symmetry_2
_geom_bond_publ_flag
Au C21 2.025(3) . ?
Au S1 2.3047(8) . ?
S1 C2 1.701(4) . ?
C2 C4 1.495(5) . ?
C2 S3 1.639(4) . ?
C4 N5 1.336(5) . ?
C4 N8 1.345(5) . ?
N5 C6 1.384(5) . ?
N5 C9 1.489(5) . ?
C6 C7 1.339(6) . ?
C7 N8 1.380(5) . ?
N8 C12 1.491(5) . ?
C9 C10 1.496(7) . ?
C9 C11 1.513(6) . ?
C12 C13 1.507(6) . ?
C12 C14 1.526(6) . ?
C21 N25 1.341(4) . ?
C21 N22 1.347(4) . ?
N22 C23 1.378(5) . ?
N22 C26 1.444(5) . ?
C23 C24 1.347(6) . ?
C24 N25 1.383(5) . ?
N25 C38 1.444(4) . ?
C26 C27 1.397(6) . ?
C26 C31 1.399(6) . ?
C27 C28 1.401(6) . ?
C27 C32 1.524(6) . ?
C28 C29 1.385(7) . ?
C29 C30 1.373(7) . ?
C30 C31 1.391(6) . ?
C31 C35 1.508(7) . ?
C32 C34 1.520(6) . ?
C32 C33 1.529(7) . ?
C35 C37 1.528(8) . ?
C35 C36 1.530(9) . ?
C38 C43 1.387(5) . ?
C38 C39 1.398(5) . ?
C39 C40 1.402(5) . ?
C39 C44 1.513(6) . ?
C40 C41 1.375(6) . ?
C41 C42 1.377(6) . ?
C42 C43 1.400(5) . ?
C43 C47 1.519(6) . ?
C44 C46 1.510(6) . ?
C44 C45 1.533(6) . ?
C47 C49 1.525(6) . ?
C47 C48 1.529(7) . ?
P1 F4 1.555(7) . ?
P1 F1 1.569(7) . ?
P1 F5 1.576(7) . ?
P1 F2 1.582(8) . ?
P1 F6 1.582(7) . ?
P1 F3 1.589(7) . ?
P1' F5' 1.550(11) . ?
P1' F4' 1.571(11) . ?
P1' F1' 1.572(11) . ?
P1' F2' 1.575(10) . ?
P1' F3' 1.580(11) . ?
P1' F6' 1.583(11) . ?
P1" F3" 1.569(12) . ?
P1" F1" 1.570(12) . ?
P1" F4" 1.572(12) . ?
P1" F5" 1.574(12) . ?
P1" F2" 1.575(12) . ?
P1" F6" 1.577(12) . ?
